data_7037495
loop_
_publ_author_name
'Francos, Javier'
'Kennedy, Alan R.'
'O'Hara, Charles T'

_publ_section_title
;
 Synthetic and reactivity studies of hetero-tri-anionic sodium zincates.
;
_journal_issue 14
_journal_name_full 'Dalton transactions (Cambridge, England : 2003)'
_journal_page_first 6222
_journal_page_last 6233
_journal_paper_doi 10.1039/c5dt04329h
_journal_volume 45
_journal_year 2016
_chemical_formula_sum 'C44 H56 N6 Na2'
_chemical_formula_weight 714.93
_chemical_name_systematic
;
 ?
;
_chemical_properties_physical 'Air-sensitive, Moisture-sensitive, Oxygen-sensitive'
_space_group_IT_number 2
_symmetry_cell_setting triclinic
_symmetry_space_group_name_Hall '-P 1'
_symmetry_space_group_name_H-M 'P -1'
_atom_sites_solution_hydrogens geom
_atom_sites_solution_primary direct
_atom_sites_solution_secondary difmap
_audit_creation_method SHELXL-97
_audit_update_record
;
2015-11-02 deposited with the CCDC.
2015-11-30 downloaded from the CCDC.
;
_cell_angle_alpha 93.458(4)
_cell_angle_beta 97.698(4)
_cell_angle_gamma 99.085(5)
_cell_formula_units_Z 2
_cell_length_a 9.6350(6)
_cell_length_b 10.5208(6)
_cell_length_c 20.1793(7)
_cell_measurement_reflns_used 18811
_cell_measurement_temperature 123(2)
_cell_measurement_theta_max 29.0876
_cell_measurement_theta_min 3.1798
_cell_volume 1994.72(19)
_computing_cell_refinement CrysalisPro
_computing_data_collection CrysalisPro
_computing_data_reduction CrysalisPro
_computing_publication_material SHELXL-97
_computing_structure_refinement 'SHELXL-97 (Sheldrick, 2008)'
_computing_structure_solution SHELXS
_diffrn_ambient_temperature 123(2)
_diffrn_measured_fraction_theta_full 0.996
_diffrn_measured_fraction_theta_max 0.927
_diffrn_measurement_device_type 'Oxford Diffraction Xcalibur E'
_diffrn_measurement_method 'omega scans'
_diffrn_radiation_monochromator graphite
_diffrn_radiation_source 'fine-focus sealed tube'
_diffrn_radiation_type MoK\a
_diffrn_radiation_wavelength 0.71073
_diffrn_reflns_av_R_equivalents 0.0430
_diffrn_reflns_av_sigmaI/netI 0.0353
_diffrn_reflns_limit_h_max 13
_diffrn_reflns_limit_h_min -12
_diffrn_reflns_limit_k_max 14
_diffrn_reflns_limit_k_min -14
_diffrn_reflns_limit_l_max 27
_diffrn_reflns_limit_l_min -27
_diffrn_reflns_number 53408
_diffrn_reflns_theta_full 27.00
_diffrn_reflns_theta_max 28.98
_diffrn_reflns_theta_min 3.19
_exptl_absorpt_coefficient_mu 0.089
_exptl_absorpt_correction_T_max 1.00000
_exptl_absorpt_correction_T_min 0.92960
_exptl_absorpt_correction_type multi-scan
_exptl_absorpt_process_details
;
CrysAlisPro, Oxford Diffraction Ltd.,
Version 1.171.34.40 (release 27-08-2010 CrysAlis171 .NET)
(compiled Aug 27 2010,11:50:40)
Empirical absorption correction using spherical harmonics,
 implemented in SCALE3 ABSPACK scaling algorithm.
;
_exptl_crystal_colour colourless
_exptl_crystal_density_diffrn 1.190
_exptl_crystal_density_method 'not measured'
_exptl_crystal_description fragment
_exptl_crystal_F_000 768
_exptl_crystal_size_max 0.30
_exptl_crystal_size_mid 0.25
_exptl_crystal_size_min 0.20
_refine_diff_density_max 0.802
_refine_diff_density_min -0.349
_refine_diff_density_rms 0.050
_refine_ls_extinction_method none
_refine_ls_goodness_of_fit_ref 1.020
_refine_ls_hydrogen_treatment constr
_refine_ls_matrix_type full
_refine_ls_number_parameters 477
_refine_ls_number_reflns 9799
_refine_ls_number_restraints 0
_refine_ls_restrained_S_all 1.020
_refine_ls_R_factor_all 0.0765
_refine_ls_R_factor_gt 0.0550
_refine_ls_shift/su_max 0.000
_refine_ls_shift/su_mean 0.000
_refine_ls_structure_factor_coef Fsqd
_refine_ls_weighting_details 'calc w=1/[\s^2^(Fo^2^)+(0.0606P)^2^+1.3659P] where P=(Fo^2^+2Fc^2^)/3'
_refine_ls_weighting_scheme calc
_refine_ls_wR_factor_gt 0.1334
_refine_ls_wR_factor_ref 0.1491
_reflns_number_gt 7405
_reflns_number_total 9799
_reflns_threshold_expression I>2\s(I)
_cod_data_source_file c5dt04329h2.cif
_cod_data_source_block cbphnphamine
_cod_depositor_comments 'Adding full bibliography for 7037489--7037496.cif.'
_cod_original_cell_volume 1994.72(18)
_cod_original_sg_symbol_H-M P-1
_cod_database_code 7037495

loop_
_symmetry_equiv_pos_as_xyz
'x, y, z'
'-x, -y, -z'

loop_
_atom_site_label
_atom_site_type_symbol
_atom_site_fract_x
_atom_site_fract_y
_atom_site_fract_z
_atom_site_U_iso_or_equiv
_atom_site_adp_type
_atom_site_occupancy
_atom_site_symmetry_multiplicity
_atom_site_calc_flag
_atom_site_refinement_flags
Na1 Na 0.39576(7) 0.35896(6) 0.49057(3) 0.02435(16) Uani 1 1 d .
Na2 Na 0.90045(8) 0.91681(7) 0.04719(4) 0.02985(17) Uani 1 1 d .
N1 N 0.65540(14) 0.42112(13) 0.48914(7) 0.0213(3) Uani 1 1 d .
N2 N 0.29715(16) 0.16392(15) 0.41434(8) 0.0297(3) Uani 1 1 d .
N3 N 0.27223(16) 0.19641(15) 0.56154(8) 0.0304(3) Uani 1 1 d .
N4 N 1.10997(15) 0.86469(14) -0.00975(7) 0.0260(3) Uani 1 1 d .
N5 N 0.88085(18) 0.88179(15) 0.16552(8) 0.0340(4) Uani 1 1 d .
N6 N 0.6858(2) 0.73963(18) 0.04499(10) 0.0470(5) Uani 1 1 d .
C1 C 0.51693(18) 0.47268(16) 0.36147(8) 0.0236(3) Uani 1 1 d .
H1 H 0.4924 0.5115 0.4011 0.028 Uiso 1 1 calc R
C2 C 0.4508(2) 0.49760(18) 0.30008(9) 0.0298(4) Uani 1 1 d .
H2 H 0.3801 0.5513 0.2978 0.036 Uiso 1 1 calc R
C3 C 0.4873(2) 0.44396(19) 0.24082(9) 0.0324(4) Uani 1 1 d .
H3 H 0.4432 0.4628 0.1984 0.039 Uiso 1 1 calc R
C4 C 0.5869(2) 0.36448(18) 0.24451(9) 0.0292(4) Uani 1 1 d .
H4 H 0.6114 0.3286 0.2042 0.035 Uiso 1 1 calc R
C5 C 0.65471(18) 0.33408(16) 0.30703(8) 0.0235(3) Uani 1 1 d .
C6 C 0.75354(19) 0.24796(17) 0.31003(9) 0.0269(4) Uani 1 1 d .
H6 H 0.7756 0.2085 0.2700 0.032 Uiso 1 1 calc R
C7 C 0.81693(18) 0.22232(16) 0.37130(9) 0.0260(4) Uani 1 1 d .
H7 H 0.8827 0.1637 0.3732 0.031 Uiso 1 1 calc R
C8 C 0.78856(17) 0.27926(15) 0.43134(9) 0.0222(3) Uani 1 1 d .
H8 H 0.8370 0.2596 0.4726 0.027 Uiso 1 1 calc R
C9 C 0.69018(16) 0.36495(15) 0.43239(8) 0.0190(3) Uani 1 1 d .
C10 C 0.62035(16) 0.39093(15) 0.36729(8) 0.0200(3) Uani 1 1 d .
C11 C 0.74045(17) 0.40052(15) 0.54936(8) 0.0198(3) Uani 1 1 d .
C12 C 0.70251(18) 0.29705(16) 0.58697(9) 0.0251(3) Uani 1 1 d .
H12 H 0.6200 0.2353 0.5708 0.030 Uiso 1 1 calc R
C13 C 0.7828(2) 0.28233(17) 0.64763(9) 0.0289(4) Uani 1 1 d .
H13 H 0.7548 0.2110 0.6723 0.035 Uiso 1 1 calc R
C14 C 0.9031(2) 0.37077(18) 0.67223(9) 0.0290(4) Uani 1 1 d .
H14 H 0.9569 0.3617 0.7142 0.035 Uiso 1 1 calc R
C15 C 0.9444(2) 0.47265(17) 0.63513(9) 0.0302(4) Uani 1 1 d .
H15 H 1.0280 0.5332 0.6513 0.036 Uiso 1 1 calc R
C16 C 0.86460(18) 0.48692(17) 0.57444(9) 0.0267(4) Uani 1 1 d .
H16 H 0.8949 0.5570 0.5493 0.032 Uiso 1 1 calc R
C17 C 0.4131(2) 0.09162(19) 0.41003(12) 0.0399(5) Uani 1 1 d .
H17A H 0.4586 0.0811 0.4553 0.060 Uiso 1 1 calc R
H17B H 0.4831 0.1387 0.3854 0.060 Uiso 1 1 calc R
H17C H 0.3757 0.0064 0.3864 0.060 Uiso 1 1 calc R
C18 C 0.2369(3) 0.1880(2) 0.34639(11) 0.0454(5) Uani 1 1 d .
H18A H 0.3115 0.2351 0.3243 0.068 Uiso 1 1 calc R
H18B H 0.1612 0.2395 0.3491 0.068 Uiso 1 1 calc R
H18C H 0.1977 0.1054 0.3204 0.068 Uiso 1 1 calc R
C19 C 0.1834(2) 0.0919(2) 0.44590(10) 0.0373(4) Uani 1 1 d .
H19A H 0.1524 0.0058 0.4211 0.045 Uiso 1 1 calc R
H19B H 0.1011 0.1380 0.4416 0.045 Uiso 1 1 calc R
C20 C 0.2257(2) 0.07401(18) 0.51924(10) 0.0347(4) Uani 1 1 d .
H20A H 0.1437 0.0240 0.5362 0.042 Uiso 1 1 calc R
H20B H 0.3037 0.0227 0.5234 0.042 Uiso 1 1 calc R
C21 C 0.3386(2) 0.1666(2) 0.62723(11) 0.0410(5) Uani 1 1 d .
H21A H 0.3718 0.2469 0.6561 0.061 Uiso 1 1 calc R
H21B H 0.4195 0.1231 0.6215 0.061 Uiso 1 1 calc R
H21C H 0.2690 0.1100 0.6480 0.061 Uiso 1 1 calc R
C22 C 0.1535(2) 0.2624(2) 0.57191(12) 0.0441(5) Uani 1 1 d .
H22A H 0.1071 0.2828 0.5285 0.066 Uiso 1 1 calc R
H22B H 0.1888 0.3425 0.6007 0.066 Uiso 1 1 calc R
H22C H 0.0849 0.2063 0.5935 0.066 Uiso 1 1 calc R
C23 C 1.3334(2) 0.9897(2) 0.09240(11) 0.0362(4) Uani 1 1 d .
H23 H 1.3136 1.0324 0.0529 0.043 Uiso 1 1 calc R
C24 C 1.4244(2) 1.0549(2) 0.14607(12) 0.0475(6) Uani 1 1 d .
H24 H 1.4669 1.1419 0.1434 0.057 Uiso 1 1 calc R
C25 C 1.4556(2) 0.9942(3) 0.20500(12) 0.0511(6) Uani 1 1 d .
H25 H 1.5139 1.0415 0.2430 0.061 Uiso 1 1 calc R
C26 C 1.4019(2) 0.8673(3) 0.20736(11) 0.0441(5) Uani 1 1 d .
H26 H 1.4269 0.8256 0.2466 0.053 Uiso 1 1 calc R
C27 C 1.30943(19) 0.7959(2) 0.15246(9) 0.0326(4) Uani 1 1 d .
C28 C 1.2554(2) 0.6631(2) 0.15464(10) 0.0382(5) Uani 1 1 d .
H28 H 1.2811 0.6195 0.1931 0.046 Uiso 1 1 calc R
C29 C 1.1655(2) 0.5985(2) 0.10049(10) 0.0349(4) Uani 1 1 d .
H29 H 1.1317 0.5088 0.1009 0.042 Uiso 1 1 calc R
C30 C 1.12304(19) 0.66263(18) 0.04473(9) 0.0288(4) Uani 1 1 d .
H30 H 1.0613 0.6143 0.0080 0.035 Uiso 1 1 calc R
C31 C 1.16666(18) 0.79409(17) 0.04015(9) 0.0255(4) Uani 1 1 d .
C32 C 1.26858(18) 0.86050(18) 0.09474(9) 0.0281(4) Uani 1 1 d .
C33 C 1.05530(18) 0.79628(16) -0.07154(8) 0.0237(3) Uani 1 1 d .
C34 C 1.1250(2) 0.70784(17) -0.10412(9) 0.0282(4) Uani 1 1 d .
H34 H 1.2126 0.6894 -0.0826 0.034 Uiso 1 1 calc R
C35 C 1.0679(2) 0.64735(18) -0.16713(10) 0.0340(4) Uani 1 1 d .
H35 H 1.1172 0.5883 -0.1879 0.041 Uiso 1 1 calc R
C36 C 0.9404(2) 0.67166(19) -0.20020(9) 0.0358(4) Uani 1 1 d .
H36 H 0.9014 0.6289 -0.2430 0.043 Uiso 1 1 calc R
C37 C 0.8716(2) 0.7586(2) -0.16994(9) 0.0340(4) Uani 1 1 d .
H37 H 0.7847 0.7770 -0.1922 0.041 Uiso 1 1 calc R
C38 C 0.92786(19) 0.81984(18) -0.10700(9) 0.0280(4) Uani 1 1 d .
H38 H 0.8782 0.8799 -0.0873 0.034 Uiso 1 1 calc R
C39 C 0.8165(2) 0.9885(2) 0.19032(11) 0.0408(5) Uani 1 1 d .
H39A H 0.7317 0.9962 0.1591 0.061 Uiso 1 1 calc R
H39B H 0.8849 1.0690 0.1940 0.061 Uiso 1 1 calc R
H39C H 0.7896 0.9719 0.2346 0.061 Uiso 1 1 calc R
C40 C 1.0143(2) 0.8809(2) 0.20885(12) 0.0464(5) Uani 1 1 d .
H40A H 1.0803 0.9606 0.2056 0.070 Uiso 1 1 calc R
H40B H 1.0559 0.8063 0.1947 0.070 Uiso 1 1 calc R
H40C H 0.9966 0.8753 0.2554 0.070 Uiso 1 1 calc R
C41 C 0.7873(3) 0.7583(2) 0.16624(13) 0.0567(7) Uani 1 1 d .
H41A H 0.7581 0.7523 0.2113 0.068 Uiso 1 1 calc R
H41B H 0.8416 0.6876 0.1587 0.068 Uiso 1 1 calc R
C42 C 0.6574(3) 0.7381(3) 0.11532(15) 0.0666(8) Uani 1 1 d .
H42A H 0.5993 0.6540 0.1207 0.080 Uiso 1 1 calc R
H42B H 0.6008 0.8063 0.1242 0.080 Uiso 1 1 calc R
C43 C 0.5499(3) 0.7486(3) 0.00501(19) 0.0736(9) Uani 1 1 d .
H43A H 0.5597 0.7428 -0.0427 0.110 Uiso 1 1 calc R
H43B H 0.5216 0.8314 0.0173 0.110 Uiso 1 1 calc R
H43C H 0.4773 0.6777 0.0137 0.110 Uiso 1 1 calc R
C44 C 0.7329(3) 0.6240(2) 0.02105(18) 0.0725(9) Uani 1 1 d .
H44A H 0.6641 0.5482 0.0275 0.109 Uiso 1 1 calc R
H44B H 0.8258 0.6185 0.0462 0.109 Uiso 1 1 calc R
H44C H 0.7408 0.6268 -0.0268 0.109 Uiso 1 1 calc R

loop_
_atom_site_aniso_label
_atom_site_aniso_U_11
_atom_site_aniso_U_22
_atom_site_aniso_U_33
_atom_site_aniso_U_23
_atom_site_aniso_U_13
_atom_site_aniso_U_12
Na1 0.0222(3) 0.0200(3) 0.0309(4) 0.0015(3) 0.0032(3) 0.0043(3)
Na2 0.0310(4) 0.0275(4) 0.0317(4) 0.0011(3) 0.0099(3) 0.0029(3)
N1 0.0210(7) 0.0226(7) 0.0212(7) 0.0024(5) 0.0007(5) 0.0081(5)
N2 0.0300(8) 0.0272(8) 0.0296(8) 0.0032(6) 0.0003(6) 0.0007(6)
N3 0.0283(8) 0.0309(8) 0.0327(8) 0.0049(6) 0.0070(6) 0.0037(6)
N4 0.0256(7) 0.0258(7) 0.0251(7) -0.0010(6) -0.0003(6) 0.0046(6)
N5 0.0386(9) 0.0281(8) 0.0385(9) 0.0060(7) 0.0140(7) 0.0073(7)
N6 0.0409(10) 0.0358(10) 0.0611(12) -0.0116(8) 0.0180(9) -0.0061(8)
C1 0.0247(8) 0.0227(8) 0.0238(8) 0.0003(6) 0.0012(6) 0.0073(6)
C2 0.0321(9) 0.0300(9) 0.0282(9) 0.0016(7) -0.0022(7) 0.0134(8)
C3 0.0361(10) 0.0370(10) 0.0226(9) 0.0012(7) -0.0048(7) 0.0098(8)
C4 0.0331(9) 0.0301(9) 0.0226(8) -0.0038(7) 0.0011(7) 0.0045(7)
C5 0.0230(8) 0.0204(8) 0.0255(8) -0.0016(6) 0.0021(6) 0.0011(6)
C6 0.0274(9) 0.0247(9) 0.0287(9) -0.0055(7) 0.0056(7) 0.0058(7)
C7 0.0210(8) 0.0219(8) 0.0359(10) -0.0012(7) 0.0050(7) 0.0069(6)
C8 0.0191(7) 0.0210(8) 0.0270(8) 0.0030(6) 0.0023(6) 0.0057(6)
C9 0.0174(7) 0.0150(7) 0.0239(8) 0.0012(6) 0.0028(6) 0.0010(6)
C10 0.0176(7) 0.0165(7) 0.0247(8) 0.0005(6) 0.0017(6) 0.0011(6)
C11 0.0205(7) 0.0193(7) 0.0219(8) 0.0015(6) 0.0042(6) 0.0090(6)
C12 0.0241(8) 0.0212(8) 0.0290(9) 0.0025(7) 0.0025(7) 0.0018(6)
C13 0.0343(10) 0.0263(9) 0.0284(9) 0.0092(7) 0.0074(7) 0.0076(7)
C14 0.0351(10) 0.0298(9) 0.0229(8) 0.0014(7) -0.0011(7) 0.0126(8)
C15 0.0283(9) 0.0246(9) 0.0347(10) 0.0006(7) -0.0040(7) 0.0030(7)
C16 0.0261(8) 0.0217(8) 0.0317(9) 0.0072(7) 0.0013(7) 0.0026(7)
C17 0.0356(10) 0.0265(10) 0.0569(13) 0.0000(9) 0.0070(9) 0.0039(8)
C18 0.0515(13) 0.0435(12) 0.0338(11) 0.0028(9) -0.0098(9) -0.0014(10)
C19 0.0300(10) 0.0360(11) 0.0411(11) 0.0018(8) -0.0003(8) -0.0038(8)
C20 0.0326(10) 0.0285(10) 0.0433(11) 0.0088(8) 0.0062(8) 0.0027(8)
C21 0.0420(11) 0.0439(12) 0.0379(11) 0.0124(9) 0.0068(9) 0.0058(9)
C22 0.0368(11) 0.0416(12) 0.0610(14) 0.0166(10) 0.0188(10) 0.0131(9)
C23 0.0283(9) 0.0355(10) 0.0425(11) -0.0075(8) -0.0001(8) 0.0065(8)
C24 0.0321(11) 0.0456(13) 0.0581(14) -0.0154(11) -0.0030(10) 0.0017(9)
C25 0.0299(11) 0.0748(17) 0.0424(13) -0.0216(12) -0.0063(9) 0.0096(11)
C26 0.0289(10) 0.0737(17) 0.0305(10) -0.0053(10) -0.0011(8) 0.0195(11)
C27 0.0235(9) 0.0492(12) 0.0269(9) -0.0051(8) 0.0015(7) 0.0169(8)
C28 0.0416(11) 0.0536(13) 0.0270(10) 0.0100(9) 0.0075(8) 0.0269(10)
C29 0.0451(11) 0.0333(10) 0.0307(10) 0.0088(8) 0.0101(8) 0.0138(9)
C30 0.0288(9) 0.0286(9) 0.0293(9) 0.0052(7) 0.0038(7) 0.0055(7)
C31 0.0228(8) 0.0288(9) 0.0264(9) 0.0012(7) 0.0059(7) 0.0076(7)
C32 0.0210(8) 0.0374(10) 0.0279(9) -0.0009(7) 0.0048(7) 0.0112(7)
C33 0.0267(8) 0.0224(8) 0.0218(8) 0.0042(6) 0.0040(6) 0.0027(6)
C34 0.0300(9) 0.0268(9) 0.0297(9) 0.0052(7) 0.0069(7) 0.0072(7)
C35 0.0478(12) 0.0256(9) 0.0305(10) 0.0022(7) 0.0128(8) 0.0064(8)
C36 0.0479(12) 0.0334(10) 0.0224(9) 0.0005(7) 0.0009(8) 0.0000(9)
C37 0.0327(10) 0.0394(11) 0.0272(9) 0.0054(8) -0.0039(8) 0.0036(8)
C38 0.0281(9) 0.0300(9) 0.0265(9) 0.0031(7) 0.0018(7) 0.0079(7)
C39 0.0419(11) 0.0392(11) 0.0499(13) 0.0115(9) 0.0221(10) 0.0167(9)
C40 0.0446(12) 0.0528(14) 0.0515(13) 0.0210(11) 0.0164(10) 0.0229(11)
C41 0.0778(18) 0.0386(13) 0.0540(15) 0.0091(11) 0.0281(14) -0.0074(12)
C42 0.0602(17) 0.0543(16) 0.084(2) -0.0069(14) 0.0396(15) -0.0153(13)
C43 0.0389(14) 0.0550(17) 0.124(3) 0.0022(17) 0.0187(16) -0.0062(12)
C44 0.0582(16) 0.0390(14) 0.120(3) -0.0223(15) 0.0389(17) -0.0021(12)

loop_
_atom_type_symbol
_atom_type_description
_atom_type_scat_dispersion_real
_atom_type_scat_dispersion_imag
_atom_type_scat_source
Na Na 0.0362 0.0249 'International Tables Vol C Tables 4.2.6.8 and 6.1.1.4'
N N 0.0061 0.0033 'International Tables Vol C Tables 4.2.6.8 and 6.1.1.4'
C C 0.0033 0.0016 'International Tables Vol C Tables 4.2.6.8 and 6.1.1.4'
H H 0.0000 0.0000 'International Tables Vol C Tables 4.2.6.8 and 6.1.1.4'

loop_
_geom_angle_atom_site_label_1
_geom_angle_atom_site_label_2
_geom_angle_atom_site_label_3
_geom_angle
_geom_angle_site_symmetry_1
_geom_angle_site_symmetry_3
N1 Na1 N2 137.85(6) 2_666 .
N1 Na1 N1 97.00(5) 2_666 .
N2 Na1 N1 110.96(5) . .
N1 Na1 N3 113.26(5) 2_666 .
N2 Na1 N3 73.85(5) . .
N1 Na1 N3 127.73(5) . .
N1 Na1 C11 26.12(4) 2_666 2_666
N2 Na1 C11 112.78(5) . 2_666
N1 Na1 C11 106.17(5) . 2_666
N3 Na1 C11 119.90(5) . 2_666
N1 Na1 Na1 48.83(4) 2_666 2_666
N2 Na1 Na1 145.88(5) . 2_666
N1 Na1 Na1 48.16(4) . 2_666
N3 Na1 Na1 139.51(5) . 2_666
C11 Na1 Na1 62.44(4) 2_666 2_666
N5 Na2 N4 118.42(6) . 2_775
N5 Na2 N6 74.09(6) . .
N4 Na2 N6 124.90(7) 2_775 .
N5 Na2 N4 122.95(6) . .
N4 Na2 N4 99.18(5) 2_775 .
N6 Na2 N4 118.51(6) . .
N5 Na2 C33 93.53(5) . 2_775
N4 Na2 C33 27.68(5) 2_775 2_775
N6 Na2 C33 133.32(6) . 2_775
N4 Na2 C33 106.12(5) . 2_775
N5 Na2 C31 96.68(6) . .
N4 Na2 C31 120.52(5) 2_775 .
N6 Na2 C31 109.46(6) . .
N4 Na2 C31 26.79(5) . .
C33 Na2 C31 116.70(5) 2_775 .
N5 Na2 C38 83.52(5) . 2_775
N4 Na2 C38 50.22(5) 2_775 2_775
N6 Na2 C38 149.41(6) . 2_775
N4 Na2 C38 91.06(5) . 2_775
C33 Na2 C38 26.67(5) 2_775 2_775
C31 Na2 C38 93.38(5) . 2_775
N5 Na2 Na2 141.94(6) . 2_775
N4 Na2 Na2 50.82(4) 2_775 2_775
N6 Na2 Na2 143.88(6) . 2_775
N4 Na2 Na2 48.36(4) . 2_775
C33 Na2 Na2 63.11(4) 2_775 2_775
C31 Na2 Na2 71.55(4) . 2_775
C38 Na2 Na2 61.98(4) 2_775 2_775
C9 N1 C11 114.48(13) . .
C9 N1 Na1 128.51(10) . 2_666
C11 N1 Na1 104.12(9) . 2_666
C9 N1 Na1 109.16(10) . .
C11 N1 Na1 113.73(10) . .
Na1 N1 Na1 83.00(5) 2_666 .
C17 N2 C18 109.10(17) . .
C17 N2 C19 111.47(16) . .
C18 N2 C19 108.30(16) . .
C17 N2 Na1 106.47(12) . .
C18 N2 Na1 115.33(12) . .
C19 N2 Na1 106.18(12) . .
C22 N3 C21 108.10(16) . .
C22 N3 C20 112.10(17) . .
C21 N3 C20 108.00(15) . .
C22 N3 Na1 97.87(11) . .
C21 N3 Na1 123.04(12) . .
C20 N3 Na1 107.40(11) . .
C31 N4 C33 116.25(14) . .
C31 N4 Na2 145.50(12) . 2_775
C33 N4 Na2 96.81(10) . 2_775
C31 N4 Na2 96.92(10) . .
C33 N4 Na2 108.10(10) . .
Na2 N4 Na2 80.82(5) 2_775 .
C40 N5 C39 108.40(17) . .
C40 N5 C41 109.22(18) . .
C39 N5 C41 110.86(18) . .
C40 N5 Na2 115.65(13) . .
C39 N5 Na2 105.41(12) . .
C41 N5 Na2 107.25(14) . .
C44 N6 C43 108.5(2) . .
C44 N6 C42 113.2(2) . .
C43 N6 C42 105.5(2) . .
C44 N6 Na2 104.12(14) . .
C43 N6 Na2 120.47(16) . .
C42 N6 Na2 105.31(14) . .
C2 C1 C10 121.82(16) . .
C2 C1 H1 119.1 . .
C10 C1 H1 119.1 . .
C1 C2 C3 120.23(16) . .
C1 C2 H2 119.9 . .
C3 C2 H2 119.9 . .
C4 C3 C2 119.55(16) . .
C4 C3 H3 120.2 . .
C2 C3 H3 120.2 . .
C3 C4 C5 121.70(16) . .
C3 C4 H4 119.1 . .
C5 C4 H4 119.1 . .
C6 C5 C4 121.03(16) . .
C6 C5 C10 120.11(15) . .
C4 C5 C10 118.86(15) . .
C7 C6 C5 118.99(16) . .
C7 C6 H6 120.5 . .
C5 C6 H6 120.5 . .
C6 C7 C8 122.34(15) . .
C6 C7 H7 118.8 . .
C8 C7 H7 118.8 . .
C7 C8 C9 121.92(15) . .
C7 C8 H8 119.0 . .
C9 C8 H8 119.0 . .
N1 C9 C8 124.74(15) . .
N1 C9 C10 119.23(13) . .
C8 C9 C10 116.02(14) . .
C1 C10 C5 117.80(15) . .
C1 C10 C9 121.61(14) . .
C5 C10 C9 120.59(14) . .
C12 C11 C16 117.19(15) . .
C12 C11 N1 122.14(15) . .
C16 C11 N1 120.64(14) . .
C12 C11 Na1 134.21(11) . 2_666
C16 C11 Na1 87.14(10) . 2_666
N1 C11 Na1 49.77(7) . 2_666
C13 C12 C11 121.37(16) . .
C13 C12 H12 119.3 . .
C11 C12 H12 119.3 . .
C14 C13 C12 120.39(16) . .
C14 C13 H13 119.8 . .
C12 C13 H13 119.8 . .
C13 C14 C15 119.27(16) . .
C13 C14 H14 120.4 . .
C15 C14 H14 120.4 . .
C14 C15 C16 120.30(17) . .
C14 C15 H15 119.9 . .
C16 C15 H15 119.9 . .
C15 C16 C11 121.46(16) . .
C15 C16 H16 119.3 . .
C11 C16 H16 119.3 . .
N2 C17 H17A 109.5 . .
N2 C17 H17B 109.5 . .
H17A C17 H17B 109.5 . .
N2 C17 H17C 109.5 . .
H17A C17 H17C 109.5 . .
H17B C17 H17C 109.5 . .
N2 C18 H18A 109.5 . .
N2 C18 H18B 109.5 . .
H18A C18 H18B 109.5 . .
N2 C18 H18C 109.5 . .
H18A C18 H18C 109.5 . .
H18B C18 H18C 109.5 . .
N2 C19 C20 114.21(16) . .
N2 C19 H19A 108.7 . .
C20 C19 H19A 108.7 . .
N2 C19 H19B 108.7 . .
C20 C19 H19B 108.7 . .
H19A C19 H19B 107.6 . .
N3 C20 C19 113.64(16) . .
N3 C20 H20A 108.8 . .
C19 C20 H20A 108.8 . .
N3 C20 H20B 108.8 . .
C19 C20 H20B 108.8 . .
H20A C20 H20B 107.7 . .
N3 C21 H21A 109.5 . .
N3 C21 H21B 109.5 . .
H21A C21 H21B 109.5 . .
N3 C21 H21C 109.5 . .
H21A C21 H21C 109.5 . .
H21B C21 H21C 109.5 . .
N3 C22 H22A 109.5 . .
N3 C22 H22B 109.5 . .
H22A C22 H22B 109.5 . .
N3 C22 H22C 109.5 . .
H22A C22 H22C 109.5 . .
H22B C22 H22C 109.5 . .
C24 C23 C32 121.2(2) . .
C24 C23 H23 119.4 . .
C32 C23 H23 119.4 . .
C23 C24 C25 120.6(2) . .
C23 C24 H24 119.7 . .
C25 C24 H24 119.7 . .
C26 C25 C24 119.6(2) . .
C26 C25 H25 120.2 . .
C24 C25 H25 120.2 . .
C25 C26 C27 121.4(2) . .
C25 C26 H26 119.3 . .
C27 C26 H26 119.3 . .
C26 C27 C28 121.27(19) . .
C26 C27 C32 118.9(2) . .
C28 C27 C32 119.85(17) . .
C29 C28 C27 119.10(18) . .
C29 C28 H28 120.5 . .
C27 C28 H28 120.5 . .
C28 C29 C30 120.93(19) . .
C28 C29 H29 119.5 . .
C30 C29 H29 119.5 . .
C31 C30 C29 123.26(18) . .
C31 C30 H30 118.4 . .
C29 C30 H30 118.4 . .
N4 C31 C30 124.55(16) . .
N4 C31 C32 119.20(16) . .
C30 C31 C32 116.03(16) . .
N4 C31 Na2 56.29(8) . .
C30 C31 Na2 105.28(11) . .
C32 C31 Na2 104.59(10) . .
C23 C32 C27 117.98(17) . .
C23 C32 C31 121.44(17) . .
C27 C32 C31 120.57(17) . .
N4 C33 C38 119.88(15) . .
N4 C33 C34 124.03(16) . .
C38 C33 C34 115.97(16) . .
N4 C33 Na2 55.51(8) . 2_775
C38 C33 Na2 80.55(10) . 2_775
C34 C33 Na2 134.74(12) . 2_775
C35 C34 C33 121.18(17) . .
C35 C34 H34 119.4 . .
C33 C34 H34 119.4 . .
C36 C35 C34 121.16(18) . .
C36 C35 H35 119.4 . .
C34 C35 H35 119.4 . .
C37 C36 C35 118.73(18) . .
C37 C36 H36 120.6 . .
C35 C36 H36 120.6 . .
C36 C37 C38 120.60(18) . .
C36 C37 H37 119.7 . .
C38 C37 H37 119.7 . .
C37 C38 C33 122.35(17) . .
C37 C38 Na2 138.07(13) . 2_775
C33 C38 Na2 72.78(10) . 2_775
C37 C38 H38 118.8 . .
C33 C38 H38 118.8 . .
Na2 C38 H38 62.3 2_775 .
N5 C39 H39A 109.5 . .
N5 C39 H39B 109.5 . .
H39A C39 H39B 109.5 . .
N5 C39 H39C 109.5 . .
H39A C39 H39C 109.5 . .
H39B C39 H39C 109.5 . .
N5 C40 H40A 109.5 . .
N5 C40 H40B 109.5 . .
H40A C40 H40B 109.5 . .
N5 C40 H40C 109.5 . .
H40A C40 H40C 109.5 . .
H40B C40 H40C 109.5 . .
N5 C41 C42 114.5(2) . .
N5 C41 H41A 108.6 . .
C42 C41 H41A 108.6 . .
N5 C41 H41B 108.6 . .
C42 C41 H41B 108.6 . .
H41A C41 H41B 107.6 . .
N6 C42 C41 114.4(2) . .
N6 C42 H42A 108.7 . .
C41 C42 H42A 108.7 . .
N6 C42 H42B 108.7 . .
C41 C42 H42B 108.7 . .
H42A C42 H42B 107.6 . .
N6 C43 H43A 109.5 . .
N6 C43 H43B 109.5 . .
H43A C43 H43B 109.5 . .
N6 C43 H43C 109.5 . .
H43A C43 H43C 109.5 . .
H43B C43 H43C 109.5 . .
N6 C44 H44A 109.5 . .
N6 C44 H44B 109.5 . .
H44A C44 H44B 109.5 . .
N6 C44 H44C 109.5 . .
H44A C44 H44C 109.5 . .
H44B C44 H44C 109.5 . .

loop_
_geom_bond_atom_site_label_1
_geom_bond_atom_site_label_2
_geom_bond_distance
_geom_bond_site_symmetry_2
Na1 N1 2.4625(15) 2_666
Na1 N2 2.4681(17) .
Na1 N1 2.4883(15) .
Na1 N3 2.5499(17) .
Na1 C11 3.1283(16) 2_666
Na1 Na1 3.2807(13) 2_666
Na2 N5 2.4653(18) .
Na2 N4 2.4753(16) 2_775
Na2 N6 2.5502(19) .
Na2 N4 2.5673(16) .
Na2 C33 2.9821(18) 2_775
Na2 C31 3.0639(18) .
Na2 C38 3.080(2) 2_775
Na2 Na2 3.2698(14) 2_775
N1 C9 1.363(2) .
N1 C11 1.420(2) .
N1 Na1 2.4625(15) 2_666
N2 C17 1.456(3) .
N2 C18 1.469(2) .
N2 C19 1.471(2) .
N3 C22 1.460(3) .
N3 C21 1.467(3) .
N3 C20 1.473(3) .
N4 C31 1.391(2) .
N4 C33 1.395(2) .
N4 Na2 2.4753(16) 2_775
N5 C40 1.457(3) .
N5 C39 1.460(2) .
N5 C41 1.462(3) .
N6 C44 1.443(3) .
N6 C43 1.462(4) .
N6 C42 1.481(3) .
C1 C2 1.375(2) .
C1 C10 1.413(2) .
C1 H1 0.9500 .
C2 C3 1.402(3) .
C2 H2 0.9500 .
C3 C4 1.366(3) .
C3 H3 0.9500 .
C4 C5 1.419(2) .
C4 H4 0.9500 .
C5 C6 1.413(2) .
C5 C10 1.424(2) .
C6 C7 1.365(3) .
C6 H6 0.9500 .
C7 C8 1.398(2) .
C7 H7 0.9500 .
C8 C9 1.409(2) .
C8 H8 0.9500 .
C9 C10 1.455(2) .
C11 C12 1.394(2) .
C11 C16 1.397(2) .
C11 Na1 3.1283(16) 2_666
C12 C13 1.388(2) .
C12 H12 0.9500 .
C13 C14 1.380(3) .
C13 H13 0.9500 .
C14 C15 1.382(3) .
C14 H14 0.9500 .
C15 C16 1.386(2) .
C15 H15 0.9500 .
C16 H16 0.9500 .
C17 H17A 0.9800 .
C17 H17B 0.9800 .
C17 H17C 0.9800 .
C18 H18A 0.9800 .
C18 H18B 0.9800 .
C18 H18C 0.9800 .
C19 C20 1.512(3) .
C19 H19A 0.9900 .
C19 H19B 0.9900 .
C20 H20A 0.9900 .
C20 H20B 0.9900 .
C21 H21A 0.9800 .
C21 H21B 0.9800 .
C21 H21C 0.9800 .
C22 H22A 0.9800 .
C22 H22B 0.9800 .
C22 H22C 0.9800 .
C23 C24 1.371(3) .
C23 C32 1.410(3) .
C23 H23 0.9500 .
C24 C25 1.403(4) .
C24 H24 0.9500 .
C25 C26 1.359(4) .
C25 H25 0.9500 .
C26 C27 1.417(3) .
C26 H26 0.9500 .
C27 C28 1.417(3) .
C27 C32 1.425(3) .
C28 C29 1.370(3) .
C28 H28 0.9500 .
C29 C30 1.394(3) .
C29 H29 0.9500 .
C30 C31 1.393(3) .
C30 H30 0.9500 .
C31 C32 1.438(2) .
C33 C38 1.401(2) .
C33 C34 1.411(2) .
C33 Na2 2.9821(18) 2_775
C34 C35 1.389(3) .
C34 H34 0.9500 .
C35 C36 1.386(3) .
C35 H35 0.9500 .
C36 C37 1.371(3) .
C36 H36 0.9500 .
C37 C38 1.389(3) .
C37 H37 0.9500 .
C38 Na2 3.080(2) 2_775
C38 H38 0.9500 .
C39 H39A 0.9800 .
C39 H39B 0.9800 .
C39 H39C 0.9800 .
C40 H40A 0.9800 .
C40 H40B 0.9800 .
C40 H40C 0.9800 .
C41 C42 1.487(4) .
C41 H41A 0.9900 .
C41 H41B 0.9900 .
C42 H42A 0.9900 .
C42 H42B 0.9900 .
C43 H43A 0.9800 .
C43 H43B 0.9800 .
C43 H43C 0.9800 .
C44 H44A 0.9800 .
C44 H44B 0.9800 .
C44 H44C 0.9800 .

loop_
_geom_torsion_atom_site_label_1
_geom_torsion_atom_site_label_2
_geom_torsion_atom_site_label_3
_geom_torsion_atom_site_label_4
_geom_torsion
_geom_torsion_site_symmetry_1
_geom_torsion_site_symmetry_4
N1 Na1 N1 C9 -128.42(11) 2_666 .
N2 Na1 N1 C9 19.45(12) . .
N3 Na1 N1 C9 104.85(11) . .
C11 Na1 N1 C9 -103.43(10) 2_666 .
Na1 Na1 N1 C9 -128.42(11) 2_666 .
N1 Na1 N1 C11 102.39(11) 2_666 .
N2 Na1 N1 C11 -109.74(11) . .
N3 Na1 N1 C11 -24.34(13) . .
C11 Na1 N1 C11 127.38(9) 2_666 .
Na1 Na1 N1 C11 102.39(11) 2_666 .
N1 Na1 N1 Na1 0.0 2_666 2_666
N2 Na1 N1 Na1 147.88(6) . 2_666
N3 Na1 N1 Na1 -126.73(7) . 2_666
C11 Na1 N1 Na1 25.00(5) 2_666 2_666
N1 Na1 N2 C17 155.26(12) 2_666 .
N1 Na1 N2 C17 27.12(13) . .
N3 Na1 N2 C17 -97.72(13) . .
C11 Na1 N2 C17 146.09(12) 2_666 .
Na1 Na1 N2 C17 72.05(15) 2_666 .
N1 Na1 N2 C18 34.10(18) 2_666 .
N1 Na1 N2 C18 -94.04(14) . .
N3 Na1 N2 C18 141.12(15) . .
C11 Na1 N2 C18 24.94(15) 2_666 .
Na1 Na1 N2 C18 -49.11(18) 2_666 .
N1 Na1 N2 C19 -85.84(14) 2_666 .
N1 Na1 N2 C19 146.02(11) . .
N3 Na1 N2 C19 21.18(11) . .
C11 Na1 N2 C19 -95.01(12) 2_666 .
Na1 Na1 N2 C19 -169.06(10) 2_666 .
N1 Na1 N3 C22 25.53(14) 2_666 .
N2 Na1 N3 C22 -110.17(13) . .
N1 Na1 N3 C22 145.54(12) . .
C11 Na1 N3 C22 -2.80(14) 2_666 .
Na1 Na1 N3 C22 78.66(14) 2_666 .
N1 Na1 N3 C21 -92.12(15) 2_666 .
N2 Na1 N3 C21 132.18(15) . .
N1 Na1 N3 C21 27.89(17) . .
C11 Na1 N3 C21 -120.45(14) 2_666 .
Na1 Na1 N3 C21 -38.99(18) 2_666 .
N1 Na1 N3 C20 141.71(11) 2_666 .
N2 Na1 N3 C20 6.01(11) . .
N1 Na1 N3 C20 -98.27(12) . .
C11 Na1 N3 C20 113.38(11) 2_666 .
Na1 Na1 N3 C20 -165.15(10) 2_666 .
N5 Na2 N4 C31 12.44(13) . .
N4 Na2 N4 C31 145.22(12) 2_775 .
N6 Na2 N4 C31 -76.44(12) . .
C33 Na2 N4 C31 117.72(10) 2_775 .
C38 Na2 N4 C31 95.40(10) 2_775 .
Na2 Na2 N4 C31 145.22(12) 2_775 .
N5 Na2 N4 C33 133.00(11) . .
N4 Na2 N4 C33 -94.22(11) 2_775 .
N6 Na2 N4 C33 44.12(13) . .
C33 Na2 N4 C33 -121.72(9) 2_775 .
C31 Na2 N4 C33 120.56(16) . .
C38 Na2 N4 C33 -144.04(11) 2_775 .
Na2 Na2 N4 C33 -94.22(11) 2_775 .
N5 Na2 N4 Na2 -132.78(7) . 2_775
N4 Na2 N4 Na2 0.0 2_775 2_775
N6 Na2 N4 Na2 138.35(7) . 2_775
C33 Na2 N4 Na2 -27.49(5) 2_775 2_775
C31 Na2 N4 Na2 -145.22(12) . 2_775
C38 Na2 N4 Na2 -49.82(5) 2_775 2_775
N4 Na2 N5 C40 -100.36(15) 2_775 .
N6 Na2 N5 C40 138.16(15) . .
N4 Na2 N5 C40 24.17(16) . .
C33 Na2 N5 C40 -87.64(14) 2_775 .
C31 Na2 N5 C40 29.78(15) . .
C38 Na2 N5 C40 -62.88(14) 2_775 .
Na2 Na2 N5 C40 -38.67(18) 2_775 .
N4 Na2 N5 C39 19.35(15) 2_775 .
N6 Na2 N5 C39 -102.13(14) . .
N4 Na2 N5 C39 143.88(12) . .
C33 Na2 N5 C39 32.07(13) 2_775 .
C31 Na2 N5 C39 149.49(13) . .
C38 Na2 N5 C39 56.83(13) 2_775 .
Na2 Na2 N5 C39 81.04(15) 2_775 .
N4 Na2 N5 C41 137.53(15) 2_775 .
N6 Na2 N5 C41 16.06(15) . .
N4 Na2 N5 C41 -97.94(16) . .
C33 Na2 N5 C41 150.25(15) 2_775 .
C31 Na2 N5 C41 -92.33(15) . .
C38 Na2 N5 C41 175.01(16) 2_775 .
Na2 Na2 N5 C41 -160.77(14) 2_775 .
N5 Na2 N6 C44 -108.12(19) . .
N4 Na2 N6 C44 138.02(18) 2_775 .
N4 Na2 N6 C44 11.1(2) . .
C33 Na2 N6 C44 172.30(18) 2_775 .
C31 Na2 N6 C44 -16.5(2) . .
C38 Na2 N6 C44 -152.64(18) 2_775 .
Na2 Na2 N6 C44 68.6(2) 2_775 .
N5 Na2 N6 C43 130.0(2) . .
N4 Na2 N6 C43 16.2(2) 2_775 .
N4 Na2 N6 C43 -110.71(19) . .
C33 Na2 N6 C43 50.4(2) 2_775 .
C31 Na2 N6 C43 -138.40(19) . .
C38 Na2 N6 C43 85.5(2) 2_775 .
Na2 Na2 N6 C43 -53.3(2) 2_775 .
N5 Na2 N6 C42 11.19(16) . .
N4 Na2 N6 C42 -102.67(17) 2_775 .
N4 Na2 N6 C42 130.45(16) . .
C33 Na2 N6 C42 -68.39(19) 2_775 .
C31 Na2 N6 C42 102.76(17) . .
C38 Na2 N6 C42 -33.3(2) 2_775 .
Na2 Na2 N6 C42 -172.13(15) 2_775 .
C10 C1 C2 C3 -1.5(3) . .
C1 C2 C3 C4 1.4(3) . .
C2 C3 C4 C5 0.2(3) . .
C3 C4 C5 C6 177.61(18) . .
C3 C4 C5 C10 -1.7(3) . .
C4 C5 C6 C7 179.52(17) . .
C10 C5 C6 C7 -1.2(3) . .
C5 C6 C7 C8 -0.6(3) . .
C6 C7 C8 C9 1.3(3) . .
C11 N1 C9 C8 7.9(2) . .
Na1 N1 C9 C8 142.74(13) 2_666 .
Na1 N1 C9 C8 -120.85(14) . .
C11 N1 C9 C10 -173.53(14) . .
Na1 N1 C9 C10 -38.7(2) 2_666 .
Na1 N1 C9 C10 57.69(16) . .
C7 C8 C9 N1 178.37(16) . .
C7 C8 C9 C10 -0.2(2) . .
C2 C1 C10 C5 -0.1(2) . .
C2 C1 C10 C9 179.94(16) . .
C6 C5 C10 C1 -177.71(16) . .
C4 C5 C10 C1 1.6(2) . .
C6 C5 C10 C9 2.3(2) . .
C4 C5 C10 C9 -178.40(15) . .
N1 C9 C10 C1 -0.2(2) . .
C8 C9 C10 C1 178.44(15) . .
N1 C9 C10 C5 179.78(14) . .
C8 C9 C10 C5 -1.6(2) . .
C9 N1 C11 C12 -91.75(18) . .
Na1 N1 C11 C12 123.17(14) 2_666 .
Na1 N1 C11 C12 34.70(18) . .
C9 N1 C11 C16 90.34(18) . .
Na1 N1 C11 C16 -54.74(16) 2_666 .
Na1 N1 C11 C16 -143.22(13) . .
C9 N1 C11 Na1 145.08(16) . 2_666
Na1 N1 C11 Na1 -88.48(8) . 2_666
C16 C11 C12 C13 1.6(2) . .
N1 C11 C12 C13 -176.42(15) . .
Na1 C11 C12 C13 -113.36(18) 2_666 .
C11 C12 C13 C14 0.0(3) . .
C12 C13 C14 C15 -1.4(3) . .
C13 C14 C15 C16 1.1(3) . .
C14 C15 C16 C11 0.6(3) . .
C12 C11 C16 C15 -1.9(3) . .
N1 C11 C16 C15 176.13(16) . .
Na1 C11 C16 C15 137.51(16) 2_666 .
C17 N2 C19 C20 67.0(2) . .
C18 N2 C19 C20 -173.02(17) . .
Na1 N2 C19 C20 -48.60(19) . .
C22 N3 C20 C19 73.2(2) . .
C21 N3 C20 C19 -167.85(16) . .
Na1 N3 C20 C19 -33.21(18) . .
N2 C19 C20 N3 59.2(2) . .
C32 C23 C24 C25 0.0(3) . .
C23 C24 C25 C26 4.1(3) . .
C24 C25 C26 C27 -2.9(3) . .
C25 C26 C27 C28 178.98(19) . .
C25 C26 C27 C32 -2.2(3) . .
C26 C27 C28 C29 179.55(18) . .
C32 C27 C28 C29 0.8(3) . .
C27 C28 C29 C30 -2.3(3) . .
C28 C29 C30 C31 -0.5(3) . .
C33 N4 C31 C30 -28.4(2) . .
Na2 N4 C31 C30 169.58(15) 2_775 .
Na2 N4 C31 C30 85.71(17) . .
C33 N4 C31 C32 157.35(15) . .
Na2 N4 C31 C32 -4.7(3) 2_775 .
Na2 N4 C31 C32 -88.51(15) . .
C33 N4 C31 Na2 -114.13(15) . .
Na2 N4 C31 Na2 83.86(18) 2_775 .
C29 C30 C31 N4 -169.74(17) . .
C29 C30 C31 C32 4.6(3) . .
C29 C30 C31 Na2 -110.44(17) . .
N5 Na2 C31 N4 -169.52(11) . .
N4 Na2 C31 N4 -40.82(13) 2_775 .
N6 Na2 C31 N4 115.04(11) . .
C33 Na2 C31 N4 -72.15(11) 2_775 .
C38 Na2 C31 N4 -85.66(11) 2_775 .
Na2 Na2 C31 N4 -26.71(9) 2_775 .
N5 Na2 C31 C30 68.85(12) . .
N4 Na2 C31 C30 -162.45(11) 2_775 .
N6 Na2 C31 C30 -6.59(14) . .
N4 Na2 C31 C30 -121.63(17) . .
C33 Na2 C31 C30 166.22(11) 2_775 .
C38 Na2 C31 C30 152.71(12) 2_775 .
Na2 Na2 C31 C30 -148.34(12) 2_775 .
N5 Na2 C31 C32 -53.91(12) . .
N4 Na2 C31 C32 74.79(13) 2_775 .
N6 Na2 C31 C32 -129.35(12) . .
N4 Na2 C31 C32 115.61(17) . .
C33 Na2 C31 C32 43.46(13) 2_775 .
C38 Na2 C31 C32 29.95(12) 2_775 .
Na2 Na2 C31 C32 88.90(12) 2_775 .
C24 C23 C32 C27 -5.1(3) . .
C24 C23 C32 C31 176.31(18) . .
C26 C27 C32 C23 6.1(2) . .
C28 C27 C32 C23 -175.08(17) . .
C26 C27 C32 C31 -175.27(16) . .
C28 C27 C32 C31 3.5(2) . .
N4 C31 C32 C23 -12.8(2) . .
C30 C31 C32 C23 172.51(17) . .
Na2 C31 C32 C23 -72.01(17) . .
N4 C31 C32 C27 168.65(15) . .
C30 C31 C32 C27 -6.1(2) . .
Na2 C31 C32 C27 109.42(15) . .
C31 N4 C33 C38 138.80(17) . .
Na2 N4 C33 C38 -51.35(16) 2_775 .
Na2 N4 C33 C38 31.18(18) . .
C31 N4 C33 C34 -45.3(2) . .
Na2 N4 C33 C34 124.51(15) 2_775 .
Na2 N4 C33 C34 -152.95(14) . .
C31 N4 C33 Na2 -169.85(17) . 2_775
Na2 N4 C33 Na2 82.54(7) . 2_775
N4 C33 C34 C35 -176.93(17) . .
C38 C33 C34 C35 -0.9(3) . .
Na2 C33 C34 C35 -104.0(2) 2_775 .
C33 C34 C35 C36 0.0(3) . .
C34 C35 C36 C37 0.9(3) . .
C35 C36 C37 C38 -0.8(3) . .
C36 C37 C38 C33 -0.3(3) . .
C36 C37 C38 Na2 100.2(2) . 2_775
N4 C33 C38 C37 177.26(17) . .
C34 C33 C38 C37 1.1(3) . .
Na2 C33 C38 C37 136.53(18) 2_775 .
N4 C33 C38 Na2 40.74(14) . 2_775
C34 C33 C38 Na2 -135.45(15) . 2_775
C40 N5 C41 C42 -170.2(2) . .
C39 N5 C41 C42 70.4(3) . .
Na2 N5 C41 C42 -44.1(2) . .
C44 N6 C42 C41 74.3(3) . .
C43 N6 C42 C41 -167.2(2) . .
Na2 N6 C42 C41 -38.8(3) . .
N5 C41 C42 N6 60.5(3) . .
